data_7109171
loop_
_publ_author_name
'Linda J. McAllister'
'Carsten Prasang'
'Joanna P.-W. Wong'
'Robert J. Thatcher'
'Adrian C. Whitwood'
'Bertrand Donnio'
'Peter O'Brien'
'Peter B. Karadakov'
'Duncan W. Bruce'

_publ_section_title
;
 Halogen-bonded liquid crystals of 4-alkoxystilbazoles with molecular
 iodine: a very short halogen bond and unusual mesophase stability
;
_journal_name_full Chem.Commun.
_journal_page_first 3946
_journal_paper_doi 10.1039/c3cc41227j
_journal_volume 49
_journal_year 2013
_chemical_formula_moiety 'C21 H27 Br N O, Br'
_chemical_formula_sum 'C21 H27 Br2 N O'
_chemical_formula_weight 469.26
_chemical_name_systematic
;
?
;
_space_group_IT_number 2
_symmetry_cell_setting triclinic
_symmetry_space_group_name_Hall '-P 1'
_symmetry_space_group_name_H-M 'P -1'
_atom_sites_solution_hydrogens geom
_atom_sites_solution_primary direct
_atom_sites_solution_secondary difmap
_audit_creation_method SHELXL-97
_cell_angle_alpha 93.248(2)
_cell_angle_beta 92.730(3)
_cell_angle_gamma 90.372(3)
_cell_formula_units_Z 2
_cell_length_a 4.8844(6)
_cell_length_b 8.1363(9)
_cell_length_c 25.803(3)
_cell_measurement_reflns_used 1906
_cell_measurement_temperature 110(2)
_cell_measurement_theta_max 29.87
_cell_measurement_theta_min 2.37
_cell_volume 1022.6(2)
_computing_cell_refinement 'Bruker SMART'
_computing_data_collection 'Bruker SMART'
_computing_data_reduction 'Bruker SAINT'
_computing_molecular_graphics 'Bruker SHELXTL'
_computing_publication_material 'Bruker SHELXTL'
_computing_structure_refinement 'SHELXL-97 (Sheldrick, 1997)'
_computing_structure_solution 'SHELXS-97 (Sheldrick, 1997)'
_diffrn_ambient_temperature 110(2)
_diffrn_measured_fraction_theta_full 0.975
_diffrn_measured_fraction_theta_max 0.975
_diffrn_measurement_device_type 'CCD area detector'
_diffrn_measurement_method 'phi and omega scans'
_diffrn_radiation_monochromator graphite
_diffrn_radiation_source 'fine-focus sealed tube'
_diffrn_radiation_type MoK\a
_diffrn_radiation_wavelength 0.71073
_diffrn_reflns_av_R_equivalents 0.0228
_diffrn_reflns_av_sigmaI/netI 0.0269
_diffrn_reflns_limit_h_max 6
_diffrn_reflns_limit_h_min -6
_diffrn_reflns_limit_k_max 11
_diffrn_reflns_limit_k_min -11
_diffrn_reflns_limit_l_max 35
_diffrn_reflns_limit_l_min -35
_diffrn_reflns_number 15504
_diffrn_reflns_theta_full 30.02
_diffrn_reflns_theta_max 30.02
_diffrn_reflns_theta_min 2.37
_exptl_absorpt_coefficient_mu 3.972
_exptl_absorpt_correction_T_max 1.000
_exptl_absorpt_correction_T_min 0.691
_exptl_absorpt_correction_type multi-scan
_exptl_absorpt_process_details 'SADABS v2.10; (Sheldrick)'
_exptl_crystal_colour colourless
_exptl_crystal_density_diffrn 1.524
_exptl_crystal_density_method 'not measured'
_exptl_crystal_description plate
_exptl_crystal_F_000 476
_exptl_crystal_size_max 0.38
_exptl_crystal_size_mid 0.19
_exptl_crystal_size_min 0.04
_refine_diff_density_max 1.393
_refine_diff_density_min -0.740
_refine_diff_density_rms 0.071
_refine_ls_extinction_method none
_refine_ls_goodness_of_fit_ref 1.033
_refine_ls_hydrogen_treatment mixed
_refine_ls_matrix_type full
_refine_ls_number_parameters 231
_refine_ls_number_reflns 5824
_refine_ls_number_restraints 0
_refine_ls_restrained_S_all 1.033
_refine_ls_R_factor_all 0.0329
_refine_ls_R_factor_gt 0.0264
_refine_ls_shift/su_max 0.001
_refine_ls_shift/su_mean 0.000
_refine_ls_structure_factor_coef Fsqd
_refine_ls_weighting_details 'calc w=1/[\s^2^(Fo^2^)+(0.0273P)^2^+0.6159P] where P=(Fo^2^+2Fc^2^)/3'
_refine_ls_weighting_scheme calc
_refine_ls_wR_factor_gt 0.0610
_refine_ls_wR_factor_ref 0.0641
_reflns_number_gt 5040
_reflns_number_total 5824
_reflns_threshold_expression >2sigma(I)
_cod_data_source_file c3cc41227j.txt
_cod_data_source_block dwb0924m
_cod_original_sg_symbol_H-M P-1
_cod_database_code 7109171

loop_
_symmetry_equiv_pos_as_xyz
'x, y, z'
'-x, -y, -z'

loop_
_atom_site_label
_atom_site_type_symbol
_atom_site_fract_x
_atom_site_fract_y
_atom_site_fract_z
_atom_site_U_iso_or_equiv
_atom_site_adp_type
_atom_site_occupancy
_atom_site_symmetry_multiplicity
_atom_site_calc_flag
_atom_site_refinement_flags
Br1 Br 1.54091(3) -0.28134(2) 0.454741(6) 0.02012(5) Uani 1 1 d .
Br2 Br 0.54203(4) -0.26882(2) 0.714403(7) 0.02799(6) Uani 1 1 d .
C1 C 0.9929(4) -0.3910(2) 0.57130(7) 0.0223(3) Uani 1 1 d .
H1 H 1.0198 -0.5048 0.5629 0.027 Uiso 1 1 calc R
C2 C 0.8125(4) -0.3419(2) 0.60862(7) 0.0201(3) Uani 1 1 d .
H2 H 0.7164 -0.4222 0.6262 0.024 Uiso 1 1 calc R
C3 C 0.7702(3) -0.1740(2) 0.62082(6) 0.0166(3) Uani 1 1 d .
C4 C 0.9100(3) -0.0600(2) 0.59243(6) 0.0186(3) Uani 1 1 d .
H4 H 0.8805 0.0547 0.5984 0.022 Uiso 1 1 calc R
C5 C 1.0896(3) -0.1153(2) 0.55592(7) 0.0206(3) Uani 1 1 d .
H5 H 1.1858 -0.0385 0.5370 0.025 Uiso 1 1 calc R
C6 C 0.5858(3) -0.1168(2) 0.66181(6) 0.0171(3) Uani 1 1 d .
C7 C 0.4656(3) 0.0309(2) 0.66248(6) 0.0180(3) Uani 1 1 d .
H7 H 0.5151 0.0940 0.6344 0.022 Uiso 1 1 calc R
C8 C 0.2754(3) 0.1174(2) 0.69655(6) 0.0180(3) Uani 1 1 d .
C9 C 0.1334(3) 0.0524(2) 0.73673(7) 0.0204(3) Uani 1 1 d .
H9 H 0.1611 -0.0592 0.7446 0.025 Uiso 1 1 calc R
C10 C -0.0484(4) 0.1484(2) 0.76551(7) 0.0209(3) Uani 1 1 d .
H10 H -0.1426 0.1022 0.7927 0.025 Uiso 1 1 calc R
C11 C -0.0908(3) 0.3114(2) 0.75424(6) 0.0185(3) Uani 1 1 d .
C12 C 0.0473(4) 0.3784(2) 0.71402(7) 0.0208(3) Uani 1 1 d .
H12 H 0.0188 0.4900 0.7062 0.025 Uiso 1 1 calc R
C13 C 0.2249(4) 0.2824(2) 0.68564(7) 0.0204(3) Uani 1 1 d .
H13 H 0.3153 0.3287 0.6581 0.025 Uiso 1 1 calc R
C14 C -0.4080(4) 0.3593(2) 0.82158(7) 0.0232(3) Uani 1 1 d .
H14A H -0.2798 0.3290 0.8503 0.028 Uiso 1 1 calc R
H14B H -0.5180 0.2607 0.8094 0.028 Uiso 1 1 calc R
C15 C -0.5941(4) 0.4967(2) 0.84012(7) 0.0243(4) Uani 1 1 d .
H15A H -0.7132 0.4543 0.8665 0.029 Uiso 1 1 calc R
H15B H -0.7142 0.5281 0.8104 0.029 Uiso 1 1 calc R
C16 C -0.4440(4) 0.6503(2) 0.86360(7) 0.0242(4) Uani 1 1 d .
H16A H -0.3259 0.6944 0.8374 0.029 Uiso 1 1 calc R
H16B H -0.3244 0.6203 0.8936 0.029 Uiso 1 1 calc R
C17 C -0.6437(4) 0.7835(2) 0.88152(8) 0.0278(4) Uani 1 1 d .
H17A H -0.7643 0.8112 0.8514 0.033 Uiso 1 1 calc R
H17B H -0.7611 0.7381 0.9076 0.033 Uiso 1 1 calc R
C18 C -0.5069(4) 0.9413(2) 0.90510(8) 0.0264(4) Uani 1 1 d .
H18A H -0.4019 0.9926 0.8783 0.032 Uiso 1 1 calc R
H18B H -0.3756 0.9135 0.9336 0.032 Uiso 1 1 calc R
C19 C -0.7134(4) 1.0654(2) 0.92627(8) 0.0275(4) Uani 1 1 d .
H19A H -0.8306 1.1024 0.8969 0.033 Uiso 1 1 calc R
H19B H -0.8333 1.0092 0.9497 0.033 Uiso 1 1 calc R
C20 C -0.5835(4) 1.2162(2) 0.95576(8) 0.0267(4) Uani 1 1 d .
H20A H -0.4694 1.2757 0.9321 0.032 Uiso 1 1 calc R
H20B H -0.4620 1.1801 0.9847 0.032 Uiso 1 1 calc R
C21 C -0.7982(4) 1.3332(3) 0.97762(9) 0.0331(4) Uani 1 1 d .
H21A H -0.9149 1.3723 0.9490 0.050 Uiso 1 1 calc R
H21B H -0.7063 1.4273 0.9967 0.050 Uiso 1 1 calc R
H21C H -0.9110 1.2750 1.0012 0.050 Uiso 1 1 calc R
N1 N 1.1294(3) -0.27760(19) 0.54699(6) 0.0209(3) Uani 1 1 d .
H1A H 1.248(6) -0.304(3) 0.5231(11) 0.049(8) Uiso 1 1 d .
O1 O -0.2590(3) 0.41815(15) 0.77988(5) 0.0217(2) Uani 1 1 d .

loop_
_atom_site_aniso_label
_atom_site_aniso_U_11
_atom_site_aniso_U_22
_atom_site_aniso_U_33
_atom_site_aniso_U_23
_atom_site_aniso_U_13
_atom_site_aniso_U_12
Br1 0.02261(9) 0.01807(8) 0.02050(9) 0.00307(6) 0.00695(6) 0.00332(6)
Br2 0.03658(11) 0.02057(9) 0.02946(10) 0.01039(7) 0.01723(8) 0.01020(7)
C1 0.0243(8) 0.0186(8) 0.0238(8) -0.0018(6) 0.0031(7) 0.0038(6)
C2 0.0220(8) 0.0171(7) 0.0213(8) 0.0002(6) 0.0037(6) 0.0022(6)
C3 0.0151(7) 0.0180(7) 0.0166(7) 0.0004(6) 0.0005(6) 0.0033(6)
C4 0.0190(7) 0.0181(7) 0.0188(8) 0.0008(6) 0.0024(6) 0.0019(6)
C5 0.0185(8) 0.0245(8) 0.0189(8) 0.0014(6) 0.0028(6) -0.0004(6)
C6 0.0186(7) 0.0169(7) 0.0162(7) 0.0020(6) 0.0038(6) 0.0004(6)
C7 0.0195(7) 0.0175(7) 0.0173(7) 0.0014(6) 0.0035(6) 0.0026(6)
C8 0.0184(7) 0.0175(7) 0.0183(8) -0.0003(6) 0.0031(6) 0.0024(6)
C9 0.0227(8) 0.0168(7) 0.0224(8) 0.0017(6) 0.0061(6) 0.0029(6)
C10 0.0225(8) 0.0212(8) 0.0195(8) 0.0009(6) 0.0066(6) 0.0022(6)
C11 0.0176(7) 0.0201(8) 0.0176(8) -0.0021(6) 0.0027(6) 0.0032(6)
C12 0.0250(8) 0.0182(8) 0.0199(8) 0.0026(6) 0.0054(6) 0.0048(6)
C13 0.0243(8) 0.0191(8) 0.0187(8) 0.0035(6) 0.0066(6) 0.0045(6)
C14 0.0238(8) 0.0230(8) 0.0234(9) -0.0007(7) 0.0091(7) 0.0020(7)
C15 0.0214(8) 0.0258(9) 0.0255(9) -0.0042(7) 0.0070(7) 0.0026(7)
C16 0.0221(8) 0.0272(9) 0.0229(9) -0.0039(7) 0.0046(7) 0.0033(7)
C17 0.0230(9) 0.0282(9) 0.0317(10) -0.0075(8) 0.0054(7) 0.0024(7)
C18 0.0240(9) 0.0266(9) 0.0285(9) -0.0032(7) 0.0061(7) 0.0033(7)
C19 0.0249(9) 0.0269(9) 0.0303(10) -0.0050(7) 0.0043(7) 0.0030(7)
C20 0.0258(9) 0.0262(9) 0.0280(9) -0.0022(7) 0.0066(7) -0.0001(7)
C21 0.0328(10) 0.0292(10) 0.0370(11) -0.0071(8) 0.0089(8) 0.0015(8)
N1 0.0188(7) 0.0259(7) 0.0180(7) -0.0022(6) 0.0033(5) 0.0034(6)
O1 0.0239(6) 0.0212(6) 0.0207(6) 0.0006(5) 0.0092(5) 0.0067(5)

loop_
_atom_type_symbol
_atom_type_description
_atom_type_scat_dispersion_real
_atom_type_scat_dispersion_imag
_atom_type_scat_source
C C 0.0033 0.0016 'International Tables Vol C Tables 4.2.6.8 and 6.1.1.4'
H H 0.0000 0.0000 'International Tables Vol C Tables 4.2.6.8 and 6.1.1.4'
N N 0.0061 0.0033 'International Tables Vol C Tables 4.2.6.8 and 6.1.1.4'
O O 0.0106 0.0060 'International Tables Vol C Tables 4.2.6.8 and 6.1.1.4'
Br Br -0.2901 2.4595 'International Tables Vol C Tables 4.2.6.8 and 6.1.1.4'

loop_
_geom_angle_atom_site_label_1
_geom_angle_atom_site_label_2
_geom_angle_atom_site_label_3
_geom_angle
N1 C1 C2 119.62(16)
N1 C1 H1 120.2
C2 C1 H1 120.2
C1 C2 C3 120.41(16)
C1 C2 H2 119.8
C3 C2 H2 119.8
C2 C3 C4 117.56(15)
C2 C3 C6 121.91(15)
C4 C3 C6 120.53(14)
C5 C4 C3 119.74(16)
C5 C4 H4 120.1
C3 C4 H4 120.1
N1 C5 C4 120.20(16)
N1 C5 H5 119.9
C4 C5 H5 119.9
C7 C6 C3 122.77(15)
C7 C6 Br2 123.06(12)
C3 C6 Br2 114.15(11)
C6 C7 C8 134.66(16)
C6 C7 H7 112.7
C8 C7 H7 112.7
C9 C8 C13 117.47(15)
C9 C8 C7 127.31(15)
C13 C8 C7 115.16(15)
C10 C9 C8 121.31(16)
C10 C9 H9 119.3
C8 C9 H9 119.3
C11 C10 C9 119.77(16)
C11 C10 H10 120.1
C9 C10 H10 120.1
O1 C11 C10 125.37(15)
O1 C11 C12 114.77(15)
C10 C11 C12 119.86(15)
C13 C12 C11 119.92(16)
C13 C12 H12 120.0
C11 C12 H12 120.0
C12 C13 C8 121.65(16)
C12 C13 H13 119.2
C8 C13 H13 119.2
O1 C14 C15 107.48(15)
O1 C14 H14A 110.2
C15 C14 H14A 110.2
O1 C14 H14B 110.2
C15 C14 H14B 110.2
H14A C14 H14B 108.5
C14 C15 C16 114.51(15)
C14 C15 H15A 108.6
C16 C15 H15A 108.6
C14 C15 H15B 108.6
C16 C15 H15B 108.6
H15A C15 H15B 107.6
C15 C16 C17 111.74(15)
C15 C16 H16A 109.3
C17 C16 H16A 109.3
C15 C16 H16B 109.3
C17 C16 H16B 109.3
H16A C16 H16B 107.9
C18 C17 C16 114.49(16)
C18 C17 H17A 108.6
C16 C17 H17A 108.6
C18 C17 H17B 108.6
C16 C17 H17B 108.6
H17A C17 H17B 107.6
C17 C18 C19 112.58(16)
C17 C18 H18A 109.1
C19 C18 H18A 109.1
C17 C18 H18B 109.1
C19 C18 H18B 109.1
H18A C18 H18B 107.8
C20 C19 C18 114.22(16)
C20 C19 H19A 108.7
C18 C19 H19A 108.7
C20 C19 H19B 108.7
C18 C19 H19B 108.7
H19A C19 H19B 107.6
C19 C20 C21 112.12(16)
C19 C20 H20A 109.2
C21 C20 H20A 109.2
C19 C20 H20B 109.2
C21 C20 H20B 109.2
H20A C20 H20B 107.9
C20 C21 H21A 109.5
C20 C21 H21B 109.5
H21A C21 H21B 109.5
C20 C21 H21C 109.5
H21A C21 H21C 109.5
H21B C21 H21C 109.5
C1 N1 C5 122.36(15)
C1 N1 H1A 122.2(18)
C5 N1 H1A 115.4(18)
C11 O1 C14 118.30(13)

loop_
_geom_bond_atom_site_label_1
_geom_bond_atom_site_label_2
_geom_bond_distance
Br1 H1A 2.34(3)
Br2 C6 1.9058(16)
C1 N1 1.337(2)
C1 C2 1.380(2)
C1 H1 0.9500
C2 C3 1.403(2)
C2 H2 0.9500
C3 C4 1.407(2)
C3 C6 1.479(2)
C4 C5 1.377(2)
C4 H4 0.9500
C5 N1 1.345(2)
C5 H5 0.9500
C6 C7 1.341(2)
C7 C8 1.465(2)
C7 H7 0.9500
C8 C9 1.400(2)
C8 C13 1.408(2)
C9 C10 1.399(2)
C9 H9 0.9500
C10 C11 1.389(2)
C10 H10 0.9500
C11 O1 1.3648(19)
C11 C12 1.398(2)
C12 C13 1.380(2)
C12 H12 0.9500
C13 H13 0.9500
C14 O1 1.430(2)
C14 C15 1.516(2)
C14 H14A 0.9900
C14 H14B 0.9900
C15 C16 1.526(3)
C15 H15A 0.9900
C15 H15B 0.9900
C16 C17 1.530(2)
C16 H16A 0.9900
C16 H16B 0.9900
C17 C18 1.525(3)
C17 H17A 0.9900
C17 H17B 0.9900
C18 C19 1.529(2)
C18 H18A 0.9900
C18 H18B 0.9900
C19 C20 1.525(3)
C19 H19A 0.9900
C19 H19B 0.9900
C20 C21 1.527(3)
C20 H20A 0.9900
C20 H20B 0.9900
C21 H21A 0.9800
C21 H21B 0.9800
C21 H21C 0.9800
N1 H1A 0.89(3)

loop_
_geom_hbond_atom_site_label_D
_geom_hbond_atom_site_label_H
_geom_hbond_atom_site_label_A
_geom_hbond_distance_DH
_geom_hbond_distance_HA
_geom_hbond_distance_DA
_geom_hbond_angle_DHA
N1 H1A Br1 0.89(3) 2.34(3) 3.1869(15) 161(2)

loop_
_geom_torsion_atom_site_label_1
_geom_torsion_atom_site_label_2
_geom_torsion_atom_site_label_3
_geom_torsion_atom_site_label_4
_geom_torsion
N1 C1 C2 C3 0.5(3)
C1 C2 C3 C4 2.2(2)
C1 C2 C3 C6 -177.89(16)
C2 C3 C4 C5 -2.8(2)
C6 C3 C4 C5 177.30(15)
C3 C4 C5 N1 0.7(3)
C2 C3 C6 C7 -155.65(17)
C4 C3 C6 C7 24.2(2)
C2 C3 C6 Br2 25.9(2)
C4 C3 C6 Br2 -154.22(13)
C3 C6 C7 C8 178.80(17)
Br2 C6 C7 C8 -2.9(3)
C6 C7 C8 C9 -9.6(3)
C6 C7 C8 C13 173.07(19)
C13 C8 C9 C10 -1.0(3)
C7 C8 C9 C10 -178.33(17)
C8 C9 C10 C11 0.1(3)
C9 C10 C11 O1 -178.96(16)
C9 C10 C11 C12 0.4(3)
O1 C11 C12 C13 179.44(16)
C10 C11 C12 C13 0.1(3)
C11 C12 C13 C8 -1.0(3)
C9 C8 C13 C12 1.4(3)
C7 C8 C13 C12 179.08(16)
O1 C14 C15 C16 -64.3(2)
C14 C15 C16 C17 -179.91(16)
C15 C16 C17 C18 -179.61(16)
C16 C17 C18 C19 -175.52(17)
C17 C18 C19 C20 173.26(17)
C18 C19 C20 C21 -178.06(17)
C2 C1 N1 C5 -2.9(3)
C4 C5 N1 C1 2.2(3)
C10 C11 O1 C14 -0.7(2)
C12 C11 O1 C14 179.98(15)
C15 C14 O1 C11 -175.47(14)
